data_7230451
loop_
_publ_author_name
'Du, Xue-Dong'
'Zheng, Weiwei'
'Yi, Xiao-Hong'
'Zhao, Jiong-Peng'
'Wang, Peng'
'Wang, Chong-Chen'

_publ_section_title
;
 General strategy for lanthanide coordination polymers constructed from
 1,1&#x2032;-ferrocenedicarboxylic acid under hydrothermal conditions
;
_journal_issue 18
_journal_name_full CrystEngComm
_journal_page_first 2608
_journal_paper_doi 10.1039/C8CE00233A
_journal_volume 20
_journal_year 2018
_chemical_formula_moiety 'C36 H25 Fe2 Gd N2 O8'
_chemical_formula_sum 'C36 H25 Fe2 Gd N2 O8'
_chemical_formula_weight 882.53
_space_group_crystal_system triclinic
_space_group_IT_number 2
_space_group_name_Hall '-P 1'
_space_group_name_H-M_alt 'P -1'
_symmetry_space_group_name_Hall '-P 1'
_symmetry_space_group_name_H-M 'P -1'
_atom_sites_solution_hydrogens geom
_audit_creation_date 2018-03-17
_audit_creation_method
;
Olex2 1.2-beta
(compiled 2016.11.30 svn.r3356 for OlexSys, GUI svn.r5269)
;
_audit_update_record
;
2018-03-27 deposited with the CCDC.
2018-04-10 downloaded from the CCDC.
;
_cell_angle_alpha 94.9040(10)
_cell_angle_beta 109.074(2)
_cell_angle_gamma 117.141(3)
_cell_formula_units_Z 2
_cell_length_a 11.4571(8)
_cell_length_b 11.9664(9)
_cell_length_c 13.6101(11)
_cell_measurement_reflns_used 3668
_cell_measurement_temperature 298(2)
_cell_measurement_theta_max 26.708
_cell_measurement_theta_min 2.919
_cell_volume 1507.0(2)
_computing_cell_refinement 'Bruker SMART'
_computing_data_collection 'Bruker SMART'
_computing_data_reduction 'Bruker SMART'
_computing_molecular_graphics 'Olex2 (Dolomanov et al., 2009)'
_computing_publication_material 'Olex2 (Dolomanov et al., 2009)'
_computing_structure_refinement 'ShelXL (Sheldrick, 2015)'
_computing_structure_solution 'SHELXS-97 (Sheldrick, 1990)'
_diffrn_ambient_temperature 298.15
_diffrn_measured_fraction_theta_full 0.978
_diffrn_measured_fraction_theta_max 0.949
_diffrn_measurement_device_type 'CCD area detector'
_diffrn_measurement_method 'phi and omega scans'
_diffrn_radiation_type MoK\a
_diffrn_radiation_wavelength 0.71073
_diffrn_reflns_av_R_equivalents 0.0395
_diffrn_reflns_av_unetI/netI 0.0726
_diffrn_reflns_Laue_measured_fraction_full 0.978
_diffrn_reflns_Laue_measured_fraction_max 0.949
_diffrn_reflns_limit_h_max 15
_diffrn_reflns_limit_h_min -15
_diffrn_reflns_limit_k_max 15
_diffrn_reflns_limit_k_min -15
_diffrn_reflns_limit_l_max 10
_diffrn_reflns_limit_l_min -18
_diffrn_reflns_number 9847
_diffrn_reflns_point_group_measured_fraction_full 0.978
_diffrn_reflns_point_group_measured_fraction_max 0.949
_diffrn_reflns_theta_full 25.242
_diffrn_reflns_theta_max 28.333
_diffrn_reflns_theta_min 2.193
_exptl_absorpt_coefficient_mu 3.186
_exptl_absorpt_correction_T_max 0.8318
_exptl_absorpt_correction_T_min 0.6821
_exptl_absorpt_correction_type multi-scan
_exptl_absorpt_process_details sadabs
_exptl_crystal_colour red
_exptl_crystal_colour_primary red
_exptl_crystal_density_diffrn 1.945
_exptl_crystal_density_method 'not measured'
_exptl_crystal_description acicular
_exptl_crystal_F_000 870
_exptl_crystal_size_max 0.13
_exptl_crystal_size_mid 0.08
_exptl_crystal_size_min 0.06
_refine_diff_density_max 2.474
_refine_diff_density_min -1.384
_refine_diff_density_rms 0.196
_refine_ls_extinction_method none
_refine_ls_goodness_of_fit_ref 0.984
_refine_ls_hydrogen_treatment constr
_refine_ls_matrix_type full
_refine_ls_number_parameters 442
_refine_ls_number_reflns 7141
_refine_ls_number_restraints 0
_refine_ls_restrained_S_all 0.984
_refine_ls_R_factor_all 0.0638
_refine_ls_R_factor_gt 0.0467
_refine_ls_shift/su_max 0.001
_refine_ls_shift/su_mean 0.000
_refine_ls_structure_factor_coef Fsqd
_refine_ls_weighting_details 'w=1/[\s^2^(Fo^2^)+(0.0718P)^2^] where P=(Fo^2^+2Fc^2^)/3'
_refine_ls_weighting_scheme calc
_refine_ls_wR_factor_gt 0.1194
_refine_ls_wR_factor_ref 0.1291
_reflns_Friedel_coverage 0.000
_reflns_number_gt 5575
_reflns_number_total 7141
_reflns_threshold_expression 'I > 2\s(I)'
_cod_data_source_file c8ce00233a2.cif
_cod_data_source_block 151205a
_cod_depositor_comments 'Adding full bibliography for 7230440--7230465.cif.'
_cod_original_cell_volume 1507.1(2)
_cod_database_code 7230451
_shelx_space_group_comment
;
The symmetry employed for this shelxl refinement is uniquely defined
by the following loop, which should always be used as a source of
symmetry information in preference to the above space-group names.
They are only intended as comments.
;
_shelx_estimated_absorpt_t_max 0.832
_shelx_estimated_absorpt_t_min 0.682
_olex2_refinement_description
;
1. Fixed Uiso
 At 1.2 times of:
  All C(H) groups
 At 1.5 times of:
  All O(H) groups
2.a Aromatic/amide H refined with riding coordinates:
 C3(H3), C4(H4A), C5(H5), C6(H6), C9(H9), C10(H10), C11(H11), C12(H12),
 C15(H15), C16(H16), C17(H17), C18(H18), C21(H21), C22(H22), C23(H23), C24(H24),
  C25(H25), C26(H26), C27(H27), C32(H32), C33(H33), C34(H34), C35(H35), C36(H36)
2.b Tetrahedral OH refined with riding coordinates:
 O4(H4)
;
_shelx_shelxl_version_number 2014/7
_olex2_submission_special_instructions 'No special instructions were received'

loop_
_space_group_symop_operation_xyz
'x, y, z'
'-x, -y, -z'

loop_
_atom_site_label
_atom_site_type_symbol
_atom_site_fract_x
_atom_site_fract_y
_atom_site_fract_z
_atom_site_U_iso_or_equiv
_atom_site_adp_type
_atom_site_occupancy
_atom_site_site_symmetry_order
_atom_site_calc_flag
_atom_site_refinement_flags_posn
Gd1 Gd -0.19854(3) 0.35931(3) 0.38422(2) 0.02443(10) Uani 1 1 d .
Fe1 Fe -0.15123(9) 0.75956(8) 0.25065(7) 0.0292(2) Uani 1 1 d .
Fe2 Fe -0.22810(9) 0.65251(9) 0.74923(7) 0.0320(2) Uani 1 1 d .
O1 O -0.0607(5) 0.5848(4) 0.4426(3) 0.0338(10) Uani 1 1 d .
O2 O 0.1259(4) 0.7818(4) 0.5284(4) 0.0356(10) Uani 1 1 d .
O3 O -0.2191(5) 0.4265(4) 0.2139(4) 0.0381(10) Uani 1 1 d .
O4 O -0.4172(5) 0.4015(5) 0.0881(4) 0.0499(13) Uani 1 1 d .
H4 H -0.4638 0.3846 0.1251 0.075 Uiso 1 1 calc R
O5 O -0.2063(4) 0.4160(4) 0.5500(3) 0.0339(10) Uani 1 1 d .
O6 O 0.0015(4) 0.5971(4) 0.6598(3) 0.0330(10) Uani 1 1 d .
O7 O -0.5836(5) 0.6324(4) 0.6828(4) 0.0397(11) Uani 1 1 d .
O8 O -0.4313(5) 0.7687(5) 0.8503(4) 0.0457(12) Uani 1 1 d .
N1 N -0.4267(5) 0.1496(5) 0.3810(4) 0.0329(11) Uani 1 1 d .
N2 N -0.3114(5) 0.1468(5) 0.2354(4) 0.0321(11) Uani 1 1 d .
C1 C -0.0023(6) 0.7067(6) 0.4618(4) 0.0268(12) Uani 1 1 d .
C2 C -0.0885(6) 0.7634(6) 0.4084(4) 0.0275(12) Uani 1 1 d .
C3 C -0.0350(7) 0.8928(6) 0.3980(5) 0.0317(13) Uani 1 1 d .
H3 H 0.0613 0.9584 0.4242 0.038 Uiso 1 1 calc R
C4 C -0.1559(7) 0.9033(6) 0.3403(5) 0.0365(14) Uani 1 1 d .
H4A H -0.1523 0.9781 0.3230 0.044 Uiso 1 1 calc R
C5 C -0.2812(7) 0.7829(7) 0.3136(5) 0.0381(15) Uani 1 1 d .
H5 H -0.3746 0.7640 0.2750 0.046 Uiso 1 1 calc R
C6 C -0.2426(6) 0.6941(6) 0.3551(5) 0.0333(13) Uani 1 1 d .
H6 H -0.3053 0.6074 0.3489 0.040 Uiso 1 1 calc R
C7 C -0.2818(6) 0.4689(6) 0.1504(5) 0.0317(13) Uani 1 1 d .
C8 C -0.2038(6) 0.6009(6) 0.1403(5) 0.0314(13) Uani 1 1 d .
C9 C -0.0526(7) 0.6865(7) 0.1904(5) 0.0365(14) Uani 1 1 d .
H9 H 0.0142 0.6663 0.2310 0.044 Uiso 1 1 calc R
C10 C -0.0208(8) 0.8074(7) 0.1683(6) 0.0415(16) Uani 1 1 d .
H10 H 0.0705 0.8805 0.1903 0.050 Uiso 1 1 calc R
C11 C -0.1538(8) 0.7975(7) 0.1060(5) 0.0413(16) Uani 1 1 d .
H11 H -0.1642 0.8638 0.0811 0.050 Uiso 1 1 calc R
C12 C -0.2667(7) 0.6707(7) 0.0886(5) 0.0369(14) Uani 1 1 d .
H12 H -0.3645 0.6384 0.0503 0.044 Uiso 1 1 calc R
C13 C -0.1253(6) 0.5077(6) 0.6354(5) 0.0277(12) Uani 1 1 d .
C14 C -0.1832(7) 0.5124(6) 0.7176(5) 0.0306(13) Uani 1 1 d .
C15 C -0.1000(7) 0.5856(7) 0.8282(5) 0.0361(14) Uani 1 1 d .
H15 H 0.0000 0.6336 0.8627 0.043 Uiso 1 1 calc R
C16 C -0.1965(8) 0.5728(7) 0.8771(6) 0.0403(16) Uani 1 1 d .
H16 H -0.1702 0.6102 0.9493 0.048 Uiso 1 1 calc R
C17 C -0.3361(8) 0.4951(7) 0.7987(6) 0.0411(16) Uani 1 1 d .
H17 H -0.4192 0.4731 0.8092 0.049 Uiso 1 1 calc R
C18 C -0.3315(7) 0.4549(6) 0.7005(6) 0.0364(14) Uani 1 1 d .
H18 H -0.4108 0.4006 0.6358 0.044 Uiso 1 1 calc R
C19 C -0.4589(7) 0.7143(6) 0.7541(5) 0.0338(14) Uani 1 1 d .
C20 C -0.3353(7) 0.7498(7) 0.7270(5) 0.0373(15) Uani 1 1 d .
C21 C -0.3356(9) 0.7026(8) 0.6283(6) 0.0503(19) Uani 1 1 d .
H21 H -0.4161 0.6446 0.5654 0.060 Uiso 1 1 calc R
C22 C -0.1884(10) 0.7611(9) 0.6437(8) 0.058(2) Uani 1 1 d .
H22 H -0.1563 0.7485 0.5916 0.070 Uiso 1 1 calc R
C23 C -0.1014(8) 0.8401(8) 0.7497(8) 0.053(2) Uani 1 1 d .
H23 H -0.0013 0.8882 0.7805 0.063 Uiso 1 1 calc R
C24 C -0.1892(7) 0.8351(7) 0.8017(6) 0.0425(16) Uani 1 1 d .
H24 H -0.1579 0.8797 0.8730 0.051 Uiso 1 1 calc R
C25 C -0.4885(7) 0.1521(7) 0.4463(6) 0.0381(15) Uani 1 1 d .
H25 H -0.4462 0.2298 0.4991 0.046 Uiso 1 1 calc R
C26 C -0.6135(8) 0.0454(8) 0.4414(7) 0.0492(18) Uani 1 1 d .
H26 H -0.6534 0.0528 0.4894 0.059 Uiso 1 1 calc R
C27 C -0.6764(7) -0.0697(7) 0.3654(7) 0.051(2) Uani 1 1 d .
H27 H -0.7589 -0.1428 0.3615 0.062 Uiso 1 1 calc R
C28 C -0.6149(7) -0.0763(7) 0.2931(6) 0.0437(17) Uani 1 1 d .
C29 C -0.4919(6) 0.0360(6) 0.3024(5) 0.0308(13) Uani 1 1 d .
C30 C -0.4272(6) 0.0345(6) 0.2282(5) 0.0320(13) Uani 1 1 d .
C31 C -0.4888(7) -0.0827(6) 0.1478(6) 0.0403(16) Uani 1 1 d .
C32 C -0.4234(8) -0.0798(7) 0.0771(6) 0.0488(19) Uani 1 1 d .
H32 H -0.4596 -0.1556 0.0241 0.059 Uiso 1 1 calc R
C33 C -0.3073(8) 0.0329(7) 0.0849(6) 0.0451(17) Uani 1 1 d .
H33 H -0.2636 0.0357 0.0375 0.054 Uiso 1 1 calc R
C34 C -0.2556(7) 0.1439(7) 0.1656(6) 0.0392(15) Uani 1 1 d .
H34 H -0.1765 0.2210 0.1706 0.047 Uiso 1 1 calc R
C35 C -0.6744(8) -0.1937(7) 0.2103(7) 0.057(2) Uani 1 1 d .
H35 H -0.7566 -0.2691 0.2036 0.069 Uiso 1 1 calc R
C36 C -0.6123(8) -0.1955(7) 0.1423(7) 0.055(2) Uani 1 1 d .
H36 H -0.6516 -0.2731 0.0902 0.067 Uiso 1 1 calc R

loop_
_atom_site_aniso_label
_atom_site_aniso_U_11
_atom_site_aniso_U_22
_atom_site_aniso_U_33
_atom_site_aniso_U_23
_atom_site_aniso_U_13
_atom_site_aniso_U_12
Gd1 0.02296(15) 0.02511(15) 0.02358(15) 0.00414(10) 0.00869(11) 0.01217(11)
Fe1 0.0312(4) 0.0321(5) 0.0230(4) 0.0068(3) 0.0069(4) 0.0183(4)
Fe2 0.0339(5) 0.0371(5) 0.0339(5) 0.0125(4) 0.0196(4) 0.0208(4)
O1 0.047(3) 0.024(2) 0.034(2) 0.0105(18) 0.018(2) 0.0193(19)
O2 0.032(2) 0.034(2) 0.035(2) 0.0076(19) 0.0055(19) 0.0179(19)
O3 0.039(2) 0.038(2) 0.042(3) 0.016(2) 0.017(2) 0.022(2)
O4 0.036(3) 0.058(3) 0.032(3) 0.011(2) 0.000(2) 0.015(2)
O5 0.028(2) 0.038(2) 0.029(2) 0.0018(18) 0.0136(19) 0.0119(19)
O6 0.028(2) 0.040(2) 0.029(2) 0.0053(18) 0.0119(18) 0.0173(19)
O7 0.031(2) 0.040(3) 0.046(3) 0.014(2) 0.015(2) 0.017(2)
O8 0.041(3) 0.042(3) 0.050(3) 0.005(2) 0.021(2) 0.018(2)
N1 0.028(3) 0.033(3) 0.034(3) 0.012(2) 0.009(2) 0.015(2)
N2 0.031(3) 0.030(3) 0.030(3) 0.004(2) 0.008(2) 0.015(2)
C1 0.034(3) 0.032(3) 0.020(3) 0.008(2) 0.011(2) 0.021(3)
C2 0.030(3) 0.032(3) 0.018(3) 0.001(2) 0.004(2) 0.019(2)
C3 0.035(3) 0.030(3) 0.025(3) 0.003(2) 0.008(3) 0.016(3)
C4 0.049(4) 0.036(3) 0.038(4) 0.012(3) 0.020(3) 0.030(3)
C5 0.039(3) 0.052(4) 0.032(3) 0.014(3) 0.012(3) 0.032(3)
C6 0.030(3) 0.034(3) 0.032(3) 0.005(3) 0.009(3) 0.016(3)
C7 0.031(3) 0.039(3) 0.024(3) 0.006(2) 0.008(3) 0.020(3)
C8 0.033(3) 0.035(3) 0.024(3) 0.004(2) 0.010(3) 0.018(3)
C9 0.036(3) 0.046(4) 0.027(3) 0.006(3) 0.009(3) 0.024(3)
C10 0.040(4) 0.042(4) 0.044(4) 0.012(3) 0.021(3) 0.019(3)
C11 0.053(4) 0.046(4) 0.032(4) 0.016(3) 0.023(3) 0.028(3)
C12 0.040(3) 0.047(4) 0.025(3) 0.010(3) 0.011(3) 0.025(3)
C13 0.026(3) 0.036(3) 0.026(3) 0.011(2) 0.013(2) 0.017(3)
C14 0.039(3) 0.035(3) 0.026(3) 0.011(2) 0.018(3) 0.021(3)
C15 0.042(4) 0.048(4) 0.027(3) 0.011(3) 0.015(3) 0.029(3)
C16 0.055(4) 0.048(4) 0.038(4) 0.017(3) 0.030(3) 0.033(4)
C17 0.050(4) 0.042(4) 0.048(4) 0.017(3) 0.035(4) 0.026(3)
C18 0.037(3) 0.035(3) 0.041(4) 0.010(3) 0.022(3) 0.018(3)
C19 0.034(3) 0.033(3) 0.034(3) 0.009(3) 0.010(3) 0.020(3)
C20 0.039(3) 0.042(4) 0.038(4) 0.012(3) 0.016(3) 0.026(3)
C21 0.068(5) 0.060(5) 0.045(4) 0.026(4) 0.031(4) 0.043(4)
C22 0.079(6) 0.071(6) 0.081(6) 0.050(5) 0.062(6) 0.057(5)
C23 0.042(4) 0.050(4) 0.085(6) 0.037(4) 0.036(4) 0.028(4)
C24 0.041(4) 0.036(4) 0.054(4) 0.015(3) 0.022(3) 0.021(3)
C25 0.030(3) 0.044(4) 0.041(4) 0.014(3) 0.015(3) 0.019(3)
C26 0.040(4) 0.066(5) 0.056(5) 0.031(4) 0.029(4) 0.030(4)
C27 0.027(3) 0.046(4) 0.065(5) 0.027(4) 0.011(3) 0.010(3)
C28 0.029(3) 0.036(4) 0.049(4) 0.019(3) 0.006(3) 0.010(3)
C29 0.023(3) 0.031(3) 0.032(3) 0.010(2) 0.007(2) 0.011(2)
C30 0.028(3) 0.027(3) 0.031(3) 0.005(2) 0.001(3) 0.014(2)
C31 0.040(4) 0.029(3) 0.039(4) 0.000(3) 0.003(3) 0.019(3)
C32 0.052(4) 0.044(4) 0.041(4) -0.004(3) 0.005(3) 0.029(4)
C33 0.048(4) 0.046(4) 0.041(4) 0.000(3) 0.017(3) 0.027(3)
C34 0.036(3) 0.039(4) 0.040(4) 0.006(3) 0.017(3) 0.017(3)
C35 0.037(4) 0.029(4) 0.075(6) 0.009(4) 0.010(4) 0.004(3)
C36 0.049(4) 0.030(4) 0.057(5) -0.002(3) 0.000(4) 0.015(3)

loop_
_atom_type_symbol
_atom_type_description
_atom_type_scat_dispersion_real
_atom_type_scat_dispersion_imag
_atom_type_scat_source
C C 0.0033 0.0016 'International Tables Vol C Tables 4.2.6.8 and 6.1.1.4'
H H 0.0000 0.0000 'International Tables Vol C Tables 4.2.6.8 and 6.1.1.4'
Fe Fe 0.3463 0.8444 'International Tables Vol C Tables 4.2.6.8 and 6.1.1.4'
Gd Gd -0.1653 3.9035 'International Tables Vol C Tables 4.2.6.8 and 6.1.1.4'
N N 0.0061 0.0033 'International Tables Vol C Tables 4.2.6.8 and 6.1.1.4'
O O 0.0106 0.0060 'International Tables Vol C Tables 4.2.6.8 and 6.1.1.4'

loop_
_geom_angle_atom_site_label_1
_geom_angle_atom_site_label_2
_geom_angle_atom_site_label_3
_geom_angle
_geom_angle_site_symmetry_1
_geom_angle_site_symmetry_3
O1 Gd1 O1 75.49(15) . 2_566
O1 Gd1 O2 123.36(15) . 2_566
O1 Gd1 O3 75.88(15) . .
O1 Gd1 O5 75.03(15) . .
O1 Gd1 O6 77.64(15) . 2_566
O1 Gd1 O7 90.78(15) . 2_466
O1 Gd1 N1 145.04(16) . .
O1 Gd1 N2 148.35(17) . .
O1 Gd1 C1 99.96(16) . 2_566
O1 Gd1 C1 24.47(13) 2_566 2_566
O2 Gd1 O1 48.02(13) 2_566 2_566
O2 Gd1 O3 137.72(14) 2_566 .
O2 Gd1 N1 69.90(15) 2_566 .
O2 Gd1 N2 73.38(15) 2_566 .
O2 Gd1 C1 23.65(15) 2_566 2_566
O3 Gd1 O1 126.56(13) . 2_566
O3 Gd1 N1 117.83(16) . .
O3 Gd1 N2 75.07(16) . .
O3 Gd1 C1 135.50(15) . 2_566
O5 Gd1 O1 70.55(13) . 2_566
O5 Gd1 O2 81.79(15) . 2_566
O5 Gd1 O3 140.02(15) . .
O5 Gd1 O6 130.87(14) . 2_566
O5 Gd1 O7 81.31(15) . 2_466
O5 Gd1 N1 75.56(15) . .
O5 Gd1 N2 136.52(16) . .
O5 Gd1 C1 76.58(15) . 2_566
O6 Gd1 O1 63.46(13) 2_566 2_566
O6 Gd1 O2 80.27(15) 2_566 2_566
O6 Gd1 O3 66.90(14) 2_566 .
O6 Gd1 O7 139.12(16) 2_566 2_466
O6 Gd1 N1 136.89(15) 2_566 .
O6 Gd1 N2 79.66(15) 2_566 .
O6 Gd1 C1 68.94(15) 2_566 2_566
O7 Gd1 O1 150.96(14) 2_466 2_566
O7 Gd1 O2 135.78(15) 2_466 2_566
O7 Gd1 O3 72.27(15) 2_466 .
O7 Gd1 N1 66.40(15) 2_466 .
O7 Gd1 N2 92.13(15) 2_466 .
O7 Gd1 C1 151.87(16) 2_466 2_566
N1 Gd1 O1 111.51(14) . 2_566
N1 Gd1 C1 91.16(16) . 2_566
N2 Gd1 O1 113.05(14) . 2_566
N2 Gd1 N1 62.67(17) . .
N2 Gd1 C1 92.07(16) . 2_566
C2 Fe1 C3 41.2(2) . .
C2 Fe1 C4 68.4(2) . .
C2 Fe1 C5 68.6(2) . .
C2 Fe1 C6 41.4(2) . .
C2 Fe1 C8 119.0(2) . .
C2 Fe1 C9 106.5(2) . .
C2 Fe1 C10 125.5(3) . .
C2 Fe1 C11 163.4(3) . .
C2 Fe1 C12 154.4(3) . .
C3 Fe1 C4 40.7(2) . .
C3 Fe1 C5 68.3(3) . .
C3 Fe1 C6 69.4(3) . .
C3 Fe1 C10 107.0(3) . .
C3 Fe1 C11 126.1(3) . .
C3 Fe1 C12 163.6(3) . .
C4 Fe1 C10 120.3(3) . .
C5 Fe1 C4 39.8(3) . .
C5 Fe1 C10 154.4(3) . .
C5 Fe1 C11 120.6(3) . .
C6 Fe1 C4 68.1(3) . .
C6 Fe1 C5 40.6(2) . .
C6 Fe1 C10 163.5(3) . .
C6 Fe1 C11 154.3(3) . .
C6 Fe1 C12 119.7(3) . .
C8 Fe1 C3 153.4(2) . .
C8 Fe1 C4 164.4(3) . .
C8 Fe1 C5 127.4(3) . .
C8 Fe1 C6 107.5(3) . .
C8 Fe1 C10 68.1(3) . .
C8 Fe1 C11 68.1(3) . .
C8 Fe1 C12 41.1(2) . .
C9 Fe1 C3 118.3(3) . .
C9 Fe1 C4 153.7(3) . .
C9 Fe1 C5 164.5(3) . .
C9 Fe1 C6 126.1(3) . .
C9 Fe1 C8 40.9(2) . .
C9 Fe1 C10 40.3(3) . .
C9 Fe1 C11 68.2(3) . .
C9 Fe1 C12 68.9(3) . .
C11 Fe1 C4 108.9(3) . .
C11 Fe1 C10 40.5(3) . .
C12 Fe1 C4 126.9(3) . .
C12 Fe1 C5 108.8(3) . .
C12 Fe1 C10 68.2(3) . .
C12 Fe1 C11 40.2(3) . .
C14 Fe2 C15 41.1(2) . .
C14 Fe2 C16 68.7(2) . .
C14 Fe2 C17 69.1(3) . .
C14 Fe2 C18 41.6(2) . .
C14 Fe2 C20 158.4(3) . .
C14 Fe2 C21 121.3(3) . .
C14 Fe2 C22 106.0(3) . .
C14 Fe2 C23 121.5(3) . .
C14 Fe2 C24 157.7(3) . .
C15 Fe2 C16 40.7(3) . .
C15 Fe2 C17 68.0(3) . .
C15 Fe2 C22 123.8(3) . .
C15 Fe2 C23 109.0(3) . .
C17 Fe2 C16 39.5(3) . .
C18 Fe2 C15 68.7(3) . .
C18 Fe2 C16 67.5(3) . .
C18 Fe2 C17 40.5(3) . .
C18 Fe2 C21 105.2(3) . .
C18 Fe2 C22 121.2(3) . .
C18 Fe2 C23 157.2(3) . .
C18 Fe2 C24 160.2(3) . .
C20 Fe2 C15 159.2(3) . .
C20 Fe2 C16 123.1(3) . .
C20 Fe2 C17 107.6(3) . .
C20 Fe2 C18 122.1(3) . .
C20 Fe2 C21 40.8(3) . .
C20 Fe2 C22 68.3(3) . .
C20 Fe2 C23 68.4(3) . .
C20 Fe2 C24 41.2(3) . .
C21 Fe2 C15 159.3(3) . .
C21 Fe2 C16 157.0(3) . .
C21 Fe2 C17 121.0(3) . .
C21 Fe2 C22 41.2(3) . .
C21 Fe2 C23 68.6(3) . .
C21 Fe2 C24 68.8(3) . .
C22 Fe2 C16 161.4(3) . .
C22 Fe2 C17 157.2(4) . .
C22 Fe2 C23 39.8(3) . .
C23 Fe2 C16 126.5(3) . .
C23 Fe2 C17 161.5(3) . .
C24 Fe2 C15 123.5(3) . .
C24 Fe2 C16 110.3(3) . .
C24 Fe2 C17 125.2(3) . .
C24 Fe2 C22 67.4(3) . .
C24 Fe2 C23 40.0(3) . .
Gd1 O1 Gd1 104.51(15) . 2_566
C1 O1 Gd1 84.9(3) . 2_566
C1 O1 Gd1 170.6(4) . .
C1 O2 Gd1 105.1(4) . 2_566
C7 O3 Gd1 142.8(4) . .
C7 O4 H4 109.5 . .
C13 O5 Gd1 136.2(4) . .
C13 O6 Gd1 140.1(4) . 2_566
C19 O7 Gd1 131.4(4) . 2_466
C25 N1 Gd1 123.1(4) . .
C25 N1 C29 117.2(6) . .
C29 N1 Gd1 119.4(4) . .
C30 N2 Gd1 121.4(4) . .
C34 N2 Gd1 120.5(4) . .
C34 N2 C30 118.1(5) . .
O1 C1 Gd1 70.6(3) . 2_566
O1 C1 C2 119.3(5) . .
O2 C1 Gd1 51.2(3) . 2_566
O2 C1 O1 121.4(5) . .
O2 C1 C2 119.2(5) . .
C2 C1 Gd1 166.8(4) . 2_566
C1 C2 Fe1 124.7(4) . .
C3 C2 Fe1 69.7(3) . .
C3 C2 C1 126.8(5) . .
C3 C2 C6 108.1(5) . .
C6 C2 Fe1 70.0(3) . .
C6 C2 C1 125.1(6) . .
Fe1 C3 H3 125.5 . .
C2 C3 Fe1 69.1(3) . .
C2 C3 H3 126.4 . .
C4 C3 Fe1 70.7(3) . .
C4 C3 C2 107.3(5) . .
C4 C3 H3 126.4 . .
Fe1 C4 H4A 127.4 . .
C3 C4 Fe1 68.6(3) . .
C3 C4 H4A 125.6 . .
C5 C4 Fe1 69.9(4) . .
C5 C4 C3 108.7(6) . .
C5 C4 H4A 125.6 . .
Fe1 C5 H5 126.6 . .
C4 C5 Fe1 70.3(4) . .
C4 C5 H5 125.6 . .
C4 C5 C6 108.9(6) . .
C6 C5 Fe1 69.2(4) . .
C6 C5 H5 125.6 . .
Fe1 C6 H6 126.2 . .
C2 C6 Fe1 68.6(3) . .
C2 C6 H6 126.5 . .
C5 C6 Fe1 70.2(4) . .
C5 C6 C2 107.0(6) . .
C5 C6 H6 126.5 . .
O3 C7 O4 123.4(6) . .
O3 C7 C8 121.0(5) . .
O4 C7 C8 115.6(6) . .
C7 C8 Fe1 121.1(4) . .
C9 C8 Fe1 69.5(3) . .
C9 C8 C7 125.6(6) . .
C9 C8 C12 108.0(6) . .
C12 C8 Fe1 70.0(3) . .
C12 C8 C7 126.1(6) . .
Fe1 C9 H9 124.9 . .
C8 C9 Fe1 69.6(3) . .
C8 C9 H9 125.8 . .
C10 C9 Fe1 71.2(4) . .
C10 C9 C8 108.3(6) . .
C10 C9 H9 125.8 . .
Fe1 C10 H10 127.4 . .
C9 C10 Fe1 68.5(4) . .
C9 C10 H10 126.2 . .
C9 C10 C11 107.6(6) . .
C11 C10 Fe1 69.4(4) . .
C11 C10 H10 126.2 . .
Fe1 C11 H11 126.5 . .
C10 C11 Fe1 70.0(4) . .
C10 C11 H11 125.7 . .
C12 C11 Fe1 69.4(4) . .
C12 C11 C10 108.6(6) . .
C12 C11 H11 125.7 . .
Fe1 C12 H12 125.9 . .
C8 C12 Fe1 69.0(3) . .
C8 C12 H12 126.3 . .
C11 C12 Fe1 70.4(4) . .
C11 C12 C8 107.5(6) . .
C11 C12 H12 126.3 . .
O5 C13 O6 126.6(5) . .
O5 C13 C14 117.6(5) . .
O6 C13 C14 115.8(5) . .
C13 C14 Fe2 121.3(4) . .
C15 C14 Fe2 70.1(3) . .
C15 C14 C13 125.7(6) . .
C15 C14 C18 106.5(5) . .
C18 C14 Fe2 69.4(3) . .
C18 C14 C13 127.7(6) . .
Fe2 C15 H15 126.0 . .
C14 C15 Fe2 68.8(3) . .
C14 C15 H15 125.9 . .
C14 C15 C16 108.1(6) . .
C16 C15 Fe2 70.7(4) . .
C16 C15 H15 125.9 . .
Fe2 C16 H16 127.8 . .
C15 C16 Fe2 68.6(4) . .
C15 C16 H16 125.8 . .
C17 C16 Fe2 69.4(4) . .
C17 C16 C15 108.3(6) . .
C17 C16 H16 125.8 . .
Fe2 C17 H17 125.8 . .
C16 C17 Fe2 71.1(4) . .
C16 C17 H17 125.6 . .
C16 C17 C18 108.9(6) . .
C18 C17 Fe2 69.1(4) . .
C18 C17 H17 125.6 . .
Fe2 C18 H18 126.3 . .
C14 C18 Fe2 68.9(3) . .
C14 C18 H18 125.9 . .
C17 C18 Fe2 70.4(4) . .
C17 C18 C14 108.2(6) . .
C17 C18 H18 125.9 . .
O7 C19 O8 124.7(6) . .
O7 C19 C20 118.8(6) . .
O8 C19 C20 116.5(6) . .
C19 C20 Fe2 122.9(5) . .
C21 C20 Fe2 69.8(4) . .
C21 C20 C19 127.9(6) . .
C21 C20 C24 107.8(6) . .
C24 C20 Fe2 69.8(4) . .
C24 C20 C19 124.2(6) . .
Fe2 C21 H21 125.6 . .
C20 C21 Fe2 69.4(4) . .
C20 C21 H21 126.6 . .
C20 C21 C22 106.8(7) . .
C22 C21 Fe2 70.0(5) . .
C22 C21 H21 126.6 . .
Fe2 C22 H22 126.9 . .
C21 C22 Fe2 68.8(4) . .
C21 C22 H22 125.7 . .
C23 C22 Fe2 70.1(5) . .
C23 C22 C21 108.6(7) . .
C23 C22 H22 125.7 . .
Fe2 C23 H23 126.2 . .
C22 C23 Fe2 70.1(5) . .
C22 C23 H23 125.7 . .
C24 C23 Fe2 69.6(4) . .
C24 C23 C22 108.5(7) . .
C24 C23 H23 125.7 . .
Fe2 C24 H24 126.2 . .
C20 C24 Fe2 69.0(4) . .
C20 C24 H24 125.9 . .
C23 C24 Fe2 70.5(4) . .
C23 C24 C20 108.2(7) . .
C23 C24 H24 125.9 . .
N1 C25 H25 118.0 . .
N1 C25 C26 124.1(7) . .
C26 C25 H25 118.0 . .
C25 C26 H26 120.5 . .
C27 C26 C25 119.0(7) . .
C27 C26 H26 120.5 . .
C26 C27 H27 120.6 . .
C26 C27 C28 118.9(7) . .
C28 C27 H27 120.6 . .
C27 C28 C35 122.6(7) . .
C29 C28 C27 118.1(7) . .
C29 C28 C35 119.3(7) . .
N1 C29 C28 122.7(6) . .
N1 C29 C30 117.3(5) . .
C28 C29 C30 120.0(6) . .
N2 C30 C29 119.1(5) . .
N2 C30 C31 121.9(6) . .
C31 C30 C29 119.0(6) . .
C30 C31 C36 119.3(7) . .
C32 C31 C30 117.2(7) . .
C32 C31 C36 123.5(7) . .
C31 C32 H32 119.7 . .
C33 C32 C31 120.6(6) . .
C33 C32 H32 119.7 . .
C32 C33 H33 121.0 . .
C32 C33 C34 118.0(7) . .
C34 C33 H33 121.0 . .
N2 C34 C33 124.2(7) . .
N2 C34 H34 117.9 . .
C33 C34 H34 117.9 . .
C28 C35 H35 119.7 . .
C36 C35 C28 120.6(7) . .
C36 C35 H35 119.7 . .
C31 C36 H36 119.1 . .
C35 C36 C31 121.8(7) . .
C35 C36 H36 119.1 . .

loop_
_geom_bond_atom_site_label_1
_geom_bond_atom_site_label_2
_geom_bond_distance
_geom_bond_site_symmetry_2
Gd1 O1 2.309(4) .
Gd1 O1 2.858(4) 2_566
Gd1 O2 2.436(4) 2_566
Gd1 O3 2.493(5) .
Gd1 O5 2.341(4) .
Gd1 O6 2.364(4) 2_566
Gd1 O7 2.414(4) 2_466
Gd1 N1 2.656(5) .
Gd1 N2 2.579(5) .
Gd1 C1 3.017(6) 2_566
Fe1 C2 2.018(6) .
Fe1 C3 2.027(6) .
Fe1 C4 2.054(6) .
Fe1 C5 2.050(6) .
Fe1 C6 2.036(7) .
Fe1 C8 2.025(6) .
Fe1 C9 2.024(6) .
Fe1 C10 2.059(7) .
Fe1 C11 2.051(7) .
Fe1 C12 2.038(6) .
Fe2 C14 2.017(6) .
Fe2 C15 2.034(6) .
Fe2 C16 2.063(7) .
Fe2 C17 2.041(7) .
Fe2 C18 2.024(6) .
Fe2 C20 2.019(6) .
Fe2 C21 2.025(8) .
Fe2 C22 2.040(8) .
Fe2 C23 2.041(8) .
Fe2 C24 2.029(7) .
O1 Gd1 2.858(4) 2_566
O1 C1 1.255(7) .
O2 Gd1 2.436(4) 2_566
O2 C1 1.254(7) .
O3 C7 1.233(7) .
O4 H4 0.8200 .
O4 C7 1.288(7) .
O5 C13 1.251(7) .
O6 Gd1 2.364(4) 2_566
O6 C13 1.254(7) .
O7 Gd1 2.414(4) 2_466
O7 C19 1.264(7) .
O8 C19 1.278(8) .
N1 C25 1.309(8) .
N1 C29 1.361(8) .
N2 C30 1.357(8) .
N2 C34 1.313(8) .
C1 Gd1 3.017(6) 2_566
C1 C2 1.480(8) .
C2 C3 1.423(8) .
C2 C6 1.433(8) .
C3 H3 0.9300 .
C3 C4 1.420(9) .
C4 H4A 0.9300 .
C4 C5 1.397(9) .
C5 H5 0.9300 .
C5 C6 1.418(9) .
C6 H6 0.9300 .
C7 C8 1.464(9) .
C8 C9 1.415(9) .
C8 C12 1.426(9) .
C9 H9 0.9300 .
C9 C10 1.408(10) .
C10 H10 0.9300 .
C10 C11 1.424(10) .
C11 H11 0.9300 .
C11 C12 1.406(10) .
C12 H12 0.9300 .
C13 C14 1.483(8) .
C14 C15 1.421(9) .
C14 C18 1.437(8) .
C15 H15 0.9300 .
C15 C16 1.425(9) .
C16 H16 0.9300 .
C16 C17 1.386(10) .
C17 H17 0.9300 .
C17 C18 1.406(9) .
C18 H18 0.9300 .
C19 C20 1.464(9) .
C20 C21 1.409(9) .
C20 C24 1.425(10) .
C21 H21 0.9300 .
C21 C22 1.430(11) .
C22 H22 0.9300 .
C22 C23 1.391(12) .
C23 H23 0.9300 .
C23 C24 1.391(10) .
C24 H24 0.9300 .
C25 H25 0.9300 .
C25 C26 1.394(10) .
C26 H26 0.9300 .
C26 C27 1.361(11) .
C27 H27 0.9300 .
C27 C28 1.400(11) .
C28 C29 1.391(9) .
C28 C35 1.436(11) .
C29 C30 1.438(9) .
C30 C31 1.412(8) .
C31 C32 1.393(10) .
C31 C36 1.414(10) .
C32 H32 0.9300 .
C32 C33 1.359(10) .
C33 H33 0.9300 .
C33 C34 1.389(9) .
C34 H34 0.9300 .
C35 H35 0.9300 .
C35 C36 1.343(12) .
C36 H36 0.9300 .
